data_2233244
loop_
_publ_author_name
'Zhang, Yanyu'
'Wu, Qiaolin'
'Mu, Ying'

_publ_section_title
;
 {(1<i>R</i>,2<i>R</i>)-<i>N</i>,<i>N</i>'-Bis[2-(<i>N</i>-methylanilino)benzylidene]cyclohexane-1,2-diamine-\k^2^<i>N</i>,<i>N</i>'}dichloridoiron(II)
;
_journal_coeditor_code LH5395
_journal_issue 1
_journal_name_full 'Acta Crystallographica Section E'
_journal_page_first m64
_journal_paper_doi 10.1107/S1600536811053773
_journal_volume 68
_journal_year 2012
_chemical_formula_moiety 'C34 H36 Cl2 Fe N4'
_chemical_formula_sum 'C34 H36 Cl2 Fe N4'
_chemical_formula_weight 627.42
_chemical_melting_point ?
_chemical_name_systematic
;
 ?
;
_space_group_IT_number 19
_symmetry_cell_setting orthorhombic
_symmetry_space_group_name_Hall 'P 2ac 2ab'
_symmetry_space_group_name_H-M 'P 21 21 21'
_atom_sites_solution_hydrogens geom
_atom_sites_solution_primary direct
_atom_sites_solution_secondary difmap
_audit_creation_method SHELXL-97
_cell_angle_alpha 90.00
_cell_angle_beta 90.00
_cell_angle_gamma 90.00
_cell_formula_units_Z 4
_cell_length_a 13.040(3)
_cell_length_b 13.228(3)
_cell_length_c 20.602(4)
_cell_measurement_reflns_used 26371
_cell_measurement_temperature 298(2)
_cell_measurement_theta_max 27.50
_cell_measurement_theta_min 3.08
_cell_volume 3553.7(13)
_computing_cell_refinement RAPID-AUTO
_computing_data_collection 'RAPID-AUTO (Rigaku, 1998)'
_computing_data_reduction RAPID-AUTO
_computing_molecular_graphics 'SHELXTL (Sheldrick, 2008)'
_computing_publication_material SHELXTL
_computing_structure_refinement 'SHELXL-97 (Sheldrick, 2008)'
_computing_structure_solution 'SHELXS-97 (Sheldrick, 2008)'
_diffrn_ambient_temperature 298(2)
_diffrn_detector_area_resol_mean 0
_diffrn_measured_fraction_theta_full 0.990
_diffrn_measured_fraction_theta_max 0.990
_diffrn_measurement_device_type 'Rigaku RAXIS-RAPID'
_diffrn_measurement_method '\w scans'
_diffrn_radiation_monochromator graphite
_diffrn_radiation_source 'fine-focus sealed tube'
_diffrn_radiation_type MoK\a
_diffrn_radiation_wavelength 0.71073
_diffrn_reflns_av_R_equivalents 0.0427
_diffrn_reflns_av_sigmaI/netI 0.0408
_diffrn_reflns_limit_h_max 14
_diffrn_reflns_limit_h_min -16
_diffrn_reflns_limit_k_max 16
_diffrn_reflns_limit_k_min -17
_diffrn_reflns_limit_l_max 26
_diffrn_reflns_limit_l_min -26
_diffrn_reflns_number 33683
_diffrn_reflns_theta_full 27.48
_diffrn_reflns_theta_max 27.48
_diffrn_reflns_theta_min 3.12
_diffrn_standards_decay_% 0
_diffrn_standards_interval_count 0
_diffrn_standards_interval_time 0
_diffrn_standards_number 0
_exptl_absorpt_coefficient_mu 0.601
_exptl_absorpt_correction_T_max 0.897
_exptl_absorpt_correction_T_min 0.866
_exptl_absorpt_correction_type multi-scan
_exptl_absorpt_process_details
;
ABSCOR, Rigaku (1995).
;
_exptl_crystal_colour brown
_exptl_crystal_density_diffrn 1.173
_exptl_crystal_density_method 'not measured'
_exptl_crystal_description block
_exptl_crystal_F_000 1312
_exptl_crystal_size_max 0.24
_exptl_crystal_size_mid 0.21
_exptl_crystal_size_min 0.18
_refine_diff_density_max 0.179
_refine_diff_density_min -0.184
_refine_ls_abs_structure_details 'Flack (1983) 3578 Friedel pairs'
_refine_ls_abs_structure_Flack 0.010(12)
_refine_ls_extinction_method none
_refine_ls_goodness_of_fit_ref 1.029
_refine_ls_hydrogen_treatment constr
_refine_ls_matrix_type full
_refine_ls_number_parameters 370
_refine_ls_number_reflns 8057
_refine_ls_number_restraints 1
_refine_ls_restrained_S_all 1.029
_refine_ls_R_factor_all 0.0489
_refine_ls_R_factor_gt 0.0368
_refine_ls_shift/su_max 0.001
_refine_ls_shift/su_mean 0.000
_refine_ls_structure_factor_coef Fsqd
_refine_ls_weighting_details 'calc w=1/[\s^2^(Fo^2^)+(0.0508P)^2^] where P=(Fo^2^+2Fc^2^)/3'
_refine_ls_weighting_scheme calc
_refine_ls_wR_factor_gt 0.0881
_refine_ls_wR_factor_ref 0.0925
_reflns_number_gt 6495
_reflns_number_total 8057
_reflns_threshold_expression I>2\s(I)
_cod_data_source_file lh5395.cif
_cod_data_source_block I
_cod_depositor_comments
;
The following automatic conversions were performed:

'_chemical_melting_point' value 'not measured' was changed to '?' -
the value is undefined or not given.

'_symmetry_cell_setting' value
'Orthorhombic' changed to 'orthorhombic' according to
/home/saulius/struct/CIF-dictionaries/cif_core.dic dictionary named
'cif_core.dic' version 2.4.1 from 2010-06-29.

Automatic conversion script
Id: cif_fix_values 1715 2011-07-08 13:25:40Z adriana 
;
_cod_original_cell_volume 3553.6(12)
_cod_database_code 2233244
_cod_database_fobs_code 2233244

loop_
_symmetry_equiv_pos_as_xyz
'x, y, z'
'-x+1/2, -y, z+1/2'
'-x, y+1/2, -z+1/2'
'x+1/2, -y+1/2, -z'

loop_
_atom_site_type_symbol
_atom_site_label
_atom_site_fract_x
_atom_site_fract_y
_atom_site_fract_z
_atom_site_U_iso_or_equiv
_atom_site_adp_type
_atom_site_calc_flag
_atom_site_refinement_flags
_atom_site_occupancy
_atom_site_symmetry_multiplicity
Fe Fe1 0.56631(2) 0.42985(2) 0.460486(15) 0.04245(9) Uani d . 1 1
Cl Cl1 0.67993(5) 0.48063(5) 0.53572(3) 0.06293(17) Uani d . 1 1
Cl Cl2 0.46852(6) 0.54282(5) 0.40817(3) 0.06693(18) Uani d . 1 1
N N1 0.47736(13) 0.30362(14) 0.49010(8) 0.0402(4) Uani d . 1 1
N N2 0.63149(13) 0.31650(13) 0.40093(8) 0.0394(4) Uani d . 1 1
N N3 0.45490(16) 0.25188(18) 0.67965(10) 0.0584(5) Uani d U 1 1
N N4 0.67088(15) 0.36560(17) 0.21363(10) 0.0566(5) Uani d . 1 1
C C1 0.48832(16) 0.21737(16) 0.44434(10) 0.0394(5) Uani d . 1 1
H H1 0.4472 0.2329 0.4058 0.090 Uiso calc . 1 1
C C2 0.60131(15) 0.21292(15) 0.42297(10) 0.0374(4) Uani d . 1 1
H H2 0.6419 0.1980 0.4619 0.090 Uiso calc . 1 1
C C3 0.62008(19) 0.12705(19) 0.37537(12) 0.0506(6) Uani d . 1 1
H H3A 0.6927 0.1233 0.3653 0.090 Uiso calc . 1 1
H H3B 0.5833 0.1404 0.3353 0.090 Uiso calc . 1 1
C C4 0.5846(2) 0.02654(18) 0.40358(13) 0.0597(6) Uani d . 1 1
H H4A 0.5955 -0.0267 0.3720 0.090 Uiso calc . 1 1
H H4B 0.6248 0.0108 0.4419 0.090 Uiso calc . 1 1
C C5 0.4727(2) 0.0309(2) 0.42142(13) 0.0638(7) Uani d . 1 1
H H5A 0.4519 -0.0333 0.4400 0.090 Uiso calc . 1 1
H H5B 0.4321 0.0424 0.3827 0.090 Uiso calc . 1 1
C C6 0.45287(17) 0.11521(17) 0.47001(12) 0.0518(5) Uani d . 1 1
H H6A 0.4887 0.1003 0.5101 0.090 Uiso calc . 1 1
H H6B 0.3801 0.1183 0.4795 0.090 Uiso calc . 1 1
C C7 0.43205(15) 0.29153(16) 0.54426(10) 0.0430(4) Uani d . 1 1
H H7 0.4067 0.2276 0.5540 0.090 Uiso calc . 1 1
C C8 0.41725(16) 0.37204(19) 0.59235(11) 0.0490(5) Uani d . 1 1
C C9 0.42638(18) 0.3503(2) 0.65930(11) 0.0530(5) Uani d U 1 1
C C10 0.4029(2) 0.4271(3) 0.70306(13) 0.0722(8) Uani d . 1 1
H H10 0.4077 0.4143 0.7473 0.090 Uiso calc . 1 1
C C11 0.3730(3) 0.5202(3) 0.68277(17) 0.0858(10) Uani d . 1 1
H H11 0.3569 0.5695 0.7133 0.090 Uiso calc . 1 1
C C12 0.3661(2) 0.5428(2) 0.61802(17) 0.0752(8) Uani d . 1 1
H H12 0.3463 0.6069 0.6045 0.090 Uiso calc . 1 1
C C13 0.3893(2) 0.4683(2) 0.57297(13) 0.0613(7) Uani d . 1 1
H H13 0.3860 0.4834 0.5289 0.090 Uiso calc . 1 1
C C14 0.54177(18) 0.2032(2) 0.65208(11) 0.0534(6) Uani d . 1 1
C C15 0.62253(18) 0.2577(2) 0.62606(12) 0.0556(6) Uani d . 1 1
H H15 0.6210 0.3280 0.6266 0.090 Uiso calc . 1 1
C C16 0.7052(2) 0.2078(3) 0.59926(15) 0.0754(9) Uani d . 1 1
H H16 0.7585 0.2449 0.5810 0.090 Uiso calc . 1 1
C C17 0.7097(3) 0.1044(4) 0.59921(17) 0.0973(12) Uani d . 1 1
H H17 0.7665 0.0717 0.5818 0.090 Uiso calc . 1 1
C C18 0.6305(4) 0.0490(3) 0.62469(18) 0.0957(12) Uani d . 1 1
H H18 0.6334 -0.0212 0.6241 0.090 Uiso calc . 1 1
C C19 0.5460(3) 0.0972(2) 0.65142(15) 0.0754(8) Uani d . 1 1
H H19 0.4924 0.0595 0.6688 0.090 Uiso calc . 1 1
C C20 0.4310(2) 0.2244(3) 0.74653(14) 0.0802(9) Uani d . 1 1
H H20A 0.4540 0.1567 0.7548 0.090 Uiso calc . 1 1
H H20B 0.3582 0.2283 0.7532 0.090 Uiso calc . 1 1
H H20C 0.4650 0.2702 0.7756 0.090 Uiso calc . 1 1
C C21 0.67820(17) 0.32672(17) 0.34710(10) 0.0428(5) Uani d . 1 1
H H21 0.6876 0.2690 0.3220 0.090 Uiso calc . 1 1
C C22 0.71833(16) 0.42188(18) 0.32147(11) 0.0449(5) Uani d . 1 1
C C23 0.72020(16) 0.43670(19) 0.25358(11) 0.0480(5) Uani d . 1 1
C C24 0.77257(19) 0.5197(2) 0.22871(13) 0.0561(6) Uani d . 1 1
H H24 0.7750 0.5299 0.1841 0.090 Uiso calc . 1 1
C C25 0.82048(19) 0.5866(2) 0.26927(15) 0.0632(7) Uani d . 1 1
H H25 0.8567 0.6405 0.2516 0.090 Uiso calc . 1 1
C C26 0.81626(18) 0.5757(2) 0.33613(14) 0.0595(6) Uani d . 1 1
H H26 0.8470 0.6231 0.3632 0.090 Uiso calc . 1 1
C C27 0.76565(18) 0.4933(2) 0.36163(12) 0.0526(6) Uani d . 1 1
H H27 0.7629 0.4851 0.4064 0.090 Uiso calc . 1 1
C C28 0.56550(18) 0.34379(18) 0.22359(10) 0.0486(5) Uani d . 1 1
C C29 0.5025(2) 0.4097(2) 0.25693(13) 0.0566(6) Uani d . 1 1
H H29 0.5288 0.4705 0.2724 0.090 Uiso calc . 1 1
C C30 0.3998(2) 0.3856(3) 0.26745(15) 0.0700(8) Uani d . 1 1
H H30 0.3583 0.4297 0.2909 0.090 Uiso calc . 1 1
C C31 0.3597(2) 0.2980(3) 0.24368(17) 0.0771(9) Uani d . 1 1
H H31 0.2909 0.2826 0.2502 0.090 Uiso calc . 1 1
C C32 0.4222(3) 0.2325(3) 0.20982(18) 0.0840(9) Uani d . 1 1
H H32 0.3950 0.1726 0.1936 0.090 Uiso calc . 1 1
C C33 0.5235(2) 0.2540(2) 0.19977(16) 0.0716(8) Uani d . 1 1
H H33 0.5646 0.2088 0.1770 0.090 Uiso calc . 1 1
C C34 0.7164(2) 0.3395(2) 0.15165(12) 0.0630(7) Uani d . 1 1
H H34A 0.6741 0.2906 0.1300 0.090 Uiso calc . 1 1
H H34B 0.7835 0.3115 0.1586 0.090 Uiso calc . 1 1
H H34C 0.7219 0.3990 0.1253 0.090 Uiso calc . 1 1

loop_
_atom_site_aniso_label
_atom_site_aniso_U_11
_atom_site_aniso_U_22
_atom_site_aniso_U_33
_atom_site_aniso_U_12
_atom_site_aniso_U_13
_atom_site_aniso_U_23
Fe1 0.04618(16) 0.04382(15) 0.03736(16) -0.00461(14) 0.00017(14) -0.00167(13)
Cl1 0.0632(3) 0.0743(4) 0.0513(3) -0.0149(3) -0.0097(3) -0.0089(3)
Cl2 0.0795(4) 0.0616(4) 0.0597(4) 0.0074(3) -0.0054(3) 0.0132(3)
N1 0.0368(8) 0.0509(9) 0.0329(9) -0.0012(8) -0.0005(7) -0.0017(7)
N2 0.0381(9) 0.0468(9) 0.0332(9) -0.0033(8) 0.0024(7) 0.0020(8)
N3 0.0528(12) 0.0846(12) 0.0379(10) -0.0104(11) 0.0079(9) 0.0083(10)
N4 0.0578(11) 0.0741(13) 0.0378(10) -0.0103(11) 0.0137(9) -0.0027(10)
C1 0.0380(10) 0.0486(11) 0.0316(11) -0.0053(9) -0.0035(8) -0.0027(8)
C2 0.0372(10) 0.0438(11) 0.0311(11) -0.0044(9) -0.0003(8) 0.0032(8)
C3 0.0572(14) 0.0499(13) 0.0448(13) 0.0004(11) 0.0026(11) -0.0015(10)
C4 0.0765(18) 0.0461(12) 0.0565(14) -0.0036(13) 0.0015(13) -0.0069(11)
C5 0.0762(17) 0.0527(13) 0.0625(17) -0.0221(13) 0.0004(13) -0.0053(12)
C6 0.0529(13) 0.0542(12) 0.0482(13) -0.0153(11) 0.0038(11) 0.0003(10)
C7 0.0361(9) 0.0568(11) 0.0361(11) -0.0058(10) 0.0008(10) 0.0039(9)
C8 0.0379(11) 0.0658(14) 0.0432(12) 0.0008(11) 0.0059(10) -0.0051(11)
C9 0.0391(11) 0.0815(13) 0.0385(12) -0.0058(12) 0.0052(10) -0.0067(11)
C10 0.0643(16) 0.109(2) 0.0431(14) -0.0046(18) 0.0051(11) -0.0205(16)
C11 0.077(2) 0.106(3) 0.074(2) 0.020(2) 0.0004(16) -0.043(2)
C12 0.0716(18) 0.0737(19) 0.080(2) 0.0170(15) -0.0006(15) -0.0148(16)
C13 0.0557(14) 0.0734(16) 0.0549(15) 0.0050(13) 0.0040(12) -0.0078(13)
C14 0.0522(13) 0.0743(15) 0.0335(12) -0.0071(13) -0.0066(10) 0.0073(11)
C15 0.0426(12) 0.0819(17) 0.0422(13) -0.0105(12) -0.0049(10) 0.0031(12)
C16 0.0499(15) 0.122(3) 0.0544(17) 0.0069(18) -0.0055(13) 0.0040(18)
C17 0.093(2) 0.143(4) 0.0558(19) 0.050(3) -0.0125(18) 0.003(2)
C18 0.132(3) 0.089(2) 0.067(2) 0.035(2) -0.018(2) 0.0068(18)
C19 0.100(2) 0.0679(17) 0.0582(17) -0.0066(17) -0.0133(16) 0.0156(13)
C20 0.0707(17) 0.124(3) 0.0462(15) -0.0200(19) 0.0112(14) 0.0218(16)
C21 0.0436(11) 0.0499(11) 0.0348(11) -0.0003(10) 0.0023(9) 0.0023(9)
C22 0.0402(11) 0.0511(12) 0.0432(12) -0.0032(11) 0.0079(9) 0.0032(11)
C23 0.0410(10) 0.0596(13) 0.0434(12) 0.0028(11) 0.0097(9) 0.0013(11)
C24 0.0546(13) 0.0602(15) 0.0535(15) -0.0043(12) 0.0110(11) 0.0140(12)
C25 0.0465(12) 0.0663(16) 0.0767(19) -0.0040(13) 0.0122(12) 0.0160(14)
C26 0.0462(12) 0.0576(13) 0.0748(18) -0.0101(13) 0.0001(12) -0.0028(14)
C27 0.0442(12) 0.0638(14) 0.0499(14) -0.0023(11) 0.0044(10) 0.0017(12)
C28 0.0535(12) 0.0562(12) 0.0360(11) -0.0035(12) 0.0073(10) -0.0001(9)
C29 0.0557(13) 0.0644(15) 0.0495(14) -0.0069(12) 0.0031(11) -0.0041(12)
C30 0.0477(13) 0.094(2) 0.0688(19) -0.0002(15) 0.0054(13) -0.0116(16)
C31 0.0597(16) 0.092(2) 0.079(2) -0.0274(16) 0.0053(15) -0.0091(18)
C32 0.075(2) 0.084(2) 0.093(2) -0.0273(18) 0.0032(19) -0.0236(18)
C33 0.0713(18) 0.0674(16) 0.076(2) -0.0087(15) 0.0074(15) -0.0168(15)
C34 0.0601(14) 0.0901(19) 0.0388(13) 0.0146(15) 0.0097(11) 0.0029(13)

loop_
_atom_type_symbol
_atom_type_description
_atom_type_scat_dispersion_real
_atom_type_scat_dispersion_imag
_atom_type_scat_source
C C 0.0033 0.0016 'International Tables Vol C Tables 4.2.6.8 and 6.1.1.4'
H H 0.0000 0.0000 'International Tables Vol C Tables 4.2.6.8 and 6.1.1.4'
N N 0.0061 0.0033 'International Tables Vol C Tables 4.2.6.8 and 6.1.1.4'
Cl Cl 0.1484 0.1585 'International Tables Vol C Tables 4.2.6.8 and 6.1.1.4'
Fe Fe 0.3463 0.8444 'International Tables Vol C Tables 4.2.6.8 and 6.1.1.4'

loop_
_geom_angle_atom_site_label_1
_geom_angle_atom_site_label_2
_geom_angle_atom_site_label_3
_geom_angle
N2 Fe1 N1 80.14(7)
N2 Fe1 Cl2 114.98(5)
N1 Fe1 Cl2 110.60(5)
N2 Fe1 Cl1 110.31(5)
N1 Fe1 Cl1 113.40(5)
Cl2 Fe1 Cl1 120.51(3)
C7 N1 C1 120.27(18)
C7 N1 Fe1 127.20(15)
C1 N1 Fe1 111.65(12)
C21 N2 C2 119.19(18)
C21 N2 Fe1 128.50(15)
C2 N2 Fe1 111.55(12)
C9 N3 C14 120.5(2)
C9 N3 C20 116.9(2)
C14 N3 C20 115.8(2)
C23 N4 C28 119.64(18)
C23 N4 C34 119.2(2)
C28 N4 C34 118.4(2)
N1 C1 C6 115.56(17)
N1 C1 C2 107.62(16)
C6 C1 C2 110.85(18)
N1 C1 H1 107.5
C6 C1 H1 107.5
C2 C1 H1 107.5
N2 C2 C3 116.49(17)
N2 C2 C1 107.68(16)
C3 C2 C1 111.54(17)
N2 C2 H2 106.9
C3 C2 H2 106.9
C1 C2 H2 106.9
C2 C3 C4 110.92(19)
C2 C3 H3A 109.5
C4 C3 H3A 109.5
C2 C3 H3B 109.5
C4 C3 H3B 109.5
H3A C3 H3B 108.0
C5 C4 C3 110.7(2)
C5 C4 H4A 109.5
C3 C4 H4A 109.5
C5 C4 H4B 109.5
C3 C4 H4B 109.5
H4A C4 H4B 108.1
C4 C5 C6 110.7(2)
C4 C5 H5A 109.5
C6 C5 H5A 109.5
C4 C5 H5B 109.5
C6 C5 H5B 109.5
H5A C5 H5B 108.1
C5 C6 C1 111.74(19)
C5 C6 H6A 109.3
C1 C6 H6A 109.3
C5 C6 H6B 109.3
C1 C6 H6B 109.3
H6A C6 H6B 107.9
N1 C7 C8 124.2(2)
N1 C7 H7 117.9
C8 C7 H7 117.9
C13 C8 C9 119.4(2)
C13 C8 C7 120.5(2)
C9 C8 C7 120.0(2)
C10 C9 C8 117.7(3)
C10 C9 N3 122.4(2)
C8 C9 N3 119.9(2)
C11 C10 C9 121.7(3)
C11 C10 H10 119.1
C9 C10 H10 119.1
C10 C11 C12 121.1(3)
C10 C11 H11 119.5
C12 C11 H11 119.5
C11 C12 C13 118.9(3)
C11 C12 H12 120.6
C13 C12 H12 120.6
C8 C13 C12 121.2(3)
C8 C13 H13 119.4
C12 C13 H13 119.4
C15 C14 C19 119.2(3)
C15 C14 N3 121.7(3)
C19 C14 N3 119.2(3)
C16 C15 C14 120.0(3)
C16 C15 H15 120.0
C14 C15 H15 120.0
C17 C16 C15 120.8(3)
C17 C16 H16 119.6
C15 C16 H16 119.6
C16 C17 C18 120.1(3)
C16 C17 H17 119.9
C18 C17 H17 120.0
C17 C18 C19 120.3(4)
C17 C18 H18 119.8
C19 C18 H18 119.8
C18 C19 C14 119.6(3)
C18 C19 H19 120.2
C14 C19 H19 120.2
N3 C20 H20A 109.5
N3 C20 H20B 109.5
H20A C20 H20B 109.5
N3 C20 H20C 109.5
H20A C20 H20C 109.5
H20B C20 H20C 109.5
N2 C21 C22 125.3(2)
N2 C21 H21 117.4
C22 C21 H21 117.4
C27 C22 C23 118.9(2)
C27 C22 C21 121.7(2)
C23 C22 C21 118.9(2)
C24 C23 N4 122.5(2)
C24 C23 C22 118.9(2)
N4 C23 C22 118.6(2)
C25 C24 C23 120.6(2)
C25 C24 H24 119.7
C23 C24 H24 119.7
C24 C25 C26 121.5(2)
C24 C25 H25 119.3
C26 C25 H25 119.3
C27 C26 C25 118.7(2)
C27 C26 H26 120.7
C25 C26 H26 120.7
C26 C27 C22 121.3(2)
C26 C27 H27 119.3
C22 C27 H27 119.3
C29 C28 C33 118.6(2)
C29 C28 N4 121.3(2)
C33 C28 N4 120.1(2)
C28 C29 C30 120.3(3)
C28 C29 H29 119.9
C30 C29 H29 119.9
C31 C30 C29 120.5(3)
C31 C30 H30 119.7
C29 C30 H30 119.7
C30 C31 C32 119.3(3)
C30 C31 H31 120.3
C32 C31 H31 120.3
C33 C32 C31 121.1(3)
C33 C32 H32 119.5
C31 C32 H32 119.5
C32 C33 C28 120.2(3)
C32 C33 H33 119.9
C28 C33 H33 119.9
N4 C34 H34A 109.5
N4 C34 H34B 109.5
H34A C34 H34B 109.5
N4 C34 H34C 109.5
H34A C34 H34C 109.5
H34B C34 H34C 109.5

loop_
_geom_bond_atom_site_label_1
_geom_bond_atom_site_label_2
_geom_bond_distance
Fe1 N2 2.1157(18)
Fe1 N1 2.1227(18)
Fe1 Cl2 2.2408(8)
Fe1 Cl1 2.2468(7)
N1 C7 1.273(3)
N1 C1 1.487(3)
N2 C21 1.272(3)
N2 C2 1.496(3)
N3 C9 1.417(3)
N3 C14 1.422(3)
N3 C20 1.459(3)
N4 C23 1.406(3)
N4 C28 1.419(3)
N4 C34 1.450(3)
C1 C6 1.523(3)
C1 C2 1.539(3)
C1 H1 0.9800
C2 C3 1.520(3)
C2 H2 0.9800
C3 C4 1.523(4)
C3 H3A 0.9700
C3 H3B 0.9700
C4 C5 1.505(4)
C4 H4A 0.9700
C4 H4B 0.9700
C5 C6 1.521(4)
C5 H5A 0.9700
C5 H5B 0.9700
C6 H6A 0.9700
C6 H6B 0.9700
C7 C8 1.467(3)
C7 H7 0.9300
C8 C13 1.384(4)
C8 C9 1.414(3)
C9 C10 1.393(4)
C10 C11 1.358(5)
C10 H10 0.9300
C11 C12 1.370(5)
C11 H11 0.9300
C12 C13 1.386(4)
C12 H12 0.9300
C13 H13 0.9300
C14 C15 1.384(4)
C14 C19 1.403(4)
C15 C16 1.379(4)
C15 H15 0.9300
C16 C17 1.369(6)
C16 H16 0.9300
C17 C18 1.370(6)
C17 H17 0.9300
C18 C19 1.387(5)
C18 H18 0.9300
C19 H19 0.9300
C20 H20A 0.9600
C20 H20B 0.9600
C20 H20C 0.9600
C21 C22 1.462(3)
C21 H21 0.9300
C22 C27 1.400(4)
C22 C23 1.413(3)
C23 C24 1.391(3)
C24 C25 1.368(4)
C24 H24 0.9300
C25 C26 1.386(4)
C25 H25 0.9300
C26 C27 1.378(4)
C26 H26 0.9300
C27 H27 0.9300
C28 C29 1.381(3)
C28 C33 1.396(4)
C29 C30 1.394(4)
C29 H29 0.9300
C30 C31 1.362(5)
C30 H30 0.9300
C31 C32 1.379(5)
C31 H31 0.9300
C32 C33 1.368(4)
C32 H32 0.9300
C33 H33 0.9300
C34 H34A 0.9600
C34 H34B 0.9600
C34 H34C 0.9600

loop_
_platon_squeeze_void_nr
_platon_squeeze_void_average_x
_platon_squeeze_void_average_y
_platon_squeeze_void_average_z
_platon_squeeze_void_volume
_platon_squeeze_void_count_electrons
_platon_squeeze_void_content
1 0.005 0.250 0.000 280 13 ' '
2 -0.051 0.750 0.500 280 13 ' '
3 0.220 0.387 0.790 17 0 ' '
4 0.279 0.613 0.290 17 0 ' '
5 0.720 0.113 0.210 17 0 ' '
6 0.779 0.887 0.710 17 0 ' '
